data_7021641
loop_
_publ_author_name
'Anselmi, Martina'
'Bonuccelli, Veronica'
'Funaioli, Tiziana'
'Leoni, Piero'
'Marchetti, Fabio'
'Marchetti, Lorella'
'Mohapatra, Swagat Kumar'
'Pasquali, Marco'

_publ_section_title
;
 Synthesis and electrochemical characterization of hexanuclear platinum
 bis-pseudohalides.
;
_journal_issue 30
_journal_name_full 'Dalton transactions (Cambridge, England : 2003)'
_journal_page_first 10855
_journal_page_last 10866
_journal_paper_doi 10.1039/c3dt50714a
_journal_volume 42
_journal_year 2013
_chemical_formula_moiety 'C38 H72 N2 O6 P4 Pt6'
_chemical_formula_sum 'C38 H72 N2 O6 P4 Pt6'
_chemical_formula_weight 1947.40
_chemical_name_systematic
;
?
;
_space_group_IT_number 122
_symmetry_cell_setting tetragonal
_symmetry_space_group_name_Hall 'I -4 2bw'
_symmetry_space_group_name_H-M 'I -4 2 d'
_atom_sites_solution_hydrogens geom
_atom_sites_solution_primary direct
_atom_sites_solution_secondary difmap
_audit_creation_method SHELXL-97
_cell_angle_alpha 90.00
_cell_angle_beta 90.00
_cell_angle_gamma 90.00
_cell_formula_units_Z 4
_cell_length_a 17.2432(5)
_cell_length_b 17.2432(5)
_cell_length_c 17.7825(5)
_cell_measurement_reflns_used 9227
_cell_measurement_temperature 296(2)
_cell_measurement_theta_max 34.89
_cell_measurement_theta_min 2.36
_cell_volume 5287.2(3)
_computing_cell_refinement 'Bruker SAINT'
_computing_data_collection 'Bruker APEX2'
_computing_data_reduction 'Bruker SAINT'
_computing_molecular_graphics 'Bruker SHELXTL'
_computing_publication_material 'WinGX publication routines (Farrugia, 1999)'
_computing_structure_refinement 'SHELXL-97 (Sheldrick, 2008)'
_computing_structure_solution 'SHELXS-97 (Sheldrick, 2008)'
_diffrn_ambient_temperature 296(2)
_diffrn_measured_fraction_theta_full 0.991
_diffrn_measured_fraction_theta_max 0.991
_diffrn_measurement_device_type 'Bruker APEX-II CCD'
_diffrn_measurement_method '\f and \w scans'
_diffrn_radiation_monochromator graphite
_diffrn_radiation_source 'sealed tube'
_diffrn_radiation_type MoK\a
_diffrn_radiation_wavelength 0.71073
_diffrn_reflns_av_R_equivalents 0.0520
_diffrn_reflns_av_sigmaI/netI 0.0398
_diffrn_reflns_limit_h_max 21
_diffrn_reflns_limit_h_min -27
_diffrn_reflns_limit_k_max 24
_diffrn_reflns_limit_k_min -22
_diffrn_reflns_limit_l_max 28
_diffrn_reflns_limit_l_min -28
_diffrn_reflns_number 32255
_diffrn_reflns_theta_full 35.23
_diffrn_reflns_theta_max 35.23
_diffrn_reflns_theta_min 2.36
_exptl_absorpt_coefficient_mu 15.975
_exptl_absorpt_correction_T_max 0.7469
_exptl_absorpt_correction_T_min 0.3448
_exptl_absorpt_correction_type multi-scan
_exptl_absorpt_process_details SADABS-2008/1_(Bruker_AXS)
_exptl_crystal_colour Red
_exptl_crystal_density_diffrn 2.446
_exptl_crystal_density_method 'not measured'
_exptl_crystal_description Prism
_exptl_crystal_F_000 3560
_exptl_crystal_size_max 0.50
_exptl_crystal_size_mid 0.36
_exptl_crystal_size_min 0.32
_refine_diff_density_max 1.604
_refine_diff_density_min -3.369
_refine_diff_density_rms 0.268
_refine_ls_abs_structure_details 'Flack H D (1983), Acta Cryst. A39, 876-881'
_refine_ls_abs_structure_Flack 0.00(6)
_refine_ls_extinction_method none
_refine_ls_goodness_of_fit_ref 1.040
_refine_ls_hydrogen_treatment constr
_refine_ls_matrix_type full
_refine_ls_number_parameters 128
_refine_ls_number_reflns 5861
_refine_ls_number_restraints 5
_refine_ls_restrained_S_all 1.043
_refine_ls_R_factor_all 0.0517
_refine_ls_R_factor_gt 0.0369
_refine_ls_shift/su_max 0.012
_refine_ls_shift/su_mean 0.000
_refine_ls_structure_factor_coef Fsqd
_refine_ls_weighting_details 'calc w=1/[\s^2^(Fo^2^)+(0.0325P)^2^+56.6171P] where P=(Fo^2^+2Fc^2^)/3'
_refine_ls_weighting_scheme calc
_refine_ls_wR_factor_gt 0.0801
_refine_ls_wR_factor_ref 0.0885
_reflns_number_gt 4950
_reflns_number_total 5861
_reflns_threshold_expression >2\s(I)
_cod_data_source_file c3dt50714a.txt
_cod_data_source_block planco_0m
_cod_depositor_comments
;
The following automatic conversions were performed:

'_symmetry_cell_setting' value 'Tetragonal' changed to 'tetragonal'
according to /home/saulius/struct/CIF-dictionaries/cif_core.dic
dictionary named 'cif_core.dic' version 2.4.2 from 2011-04-26.

Automatic conversion script
Id: cif_fix_values 1891 2012-01-12 08:04:46Z andrius 
;
_cod_database_code 7021641

loop_
_symmetry_equiv_pos_as_xyz
'x, y, z'
'-x, -y, z'
'y, -x, -z'
'-y, x, -z'
'-x+1/2, y, -z+3/4'
'x+1/2, -y, -z+3/4'
'-y+1/2, -x, z+3/4'
'y+1/2, x, z+3/4'
'x+1/2, y+1/2, z+1/2'
'-x+1/2, -y+1/2, z+1/2'
'y+1/2, -x+1/2, -z+1/2'
'-y+1/2, x+1/2, -z+1/2'
'-x+1, y+1/2, -z+5/4'
'x+1, -y+1/2, -z+5/4'
'-y+1, -x+1/2, z+5/4'
'y+1, x+1/2, z+5/4'

loop_
_atom_site_label
_atom_site_type_symbol
_atom_site_fract_x
_atom_site_fract_y
_atom_site_fract_z
_atom_site_U_iso_or_equiv
_atom_site_adp_type
_atom_site_occupancy
_atom_site_symmetry_multiplicity
_atom_site_calc_flag
_atom_site_refinement_flags
_atom_site_disorder_assembly
_atom_site_disorder_group
Pt1 Pt 0.0000 0.0000 0.191113(16) 0.03045(8) Uani 1 2 d SD . .
Pt2 Pt 0.077371(13) -0.007435(15) 0.060269(11) 0.02381(6) Uani 1 1 d . . .
C1 C 0.1620(5) -0.0164(5) -0.0030(4) 0.0367(17) Uani 1 1 d . . .
O1 O 0.2149(4) -0.0219(6) -0.0396(4) 0.068(2) Uani 1 1 d . . .
P P 0.13074(11) -0.00953(12) 0.17547(8) 0.0285(3) Uani 1 1 d . A .
C2 C 0.1767(6) -0.1031(5) 0.2018(5) 0.044(2) Uani 1 1 d . . .
C3 C 0.1136(7) -0.1643(6) 0.1970(8) 0.065(3) Uani 1 1 d . . .
H3A H 0.0929 -0.1654 0.1469 0.098 Uiso 1 1 calc R . .
H3B H 0.0730 -0.1521 0.2320 0.098 Uiso 1 1 calc R . .
H3C H 0.1352 -0.2141 0.2090 0.098 Uiso 1 1 calc R . .
C4 C 0.2413(8) -0.1264(9) 0.1495(8) 0.079(4) Uani 1 1 d . . .
H4A H 0.2215 -0.1305 0.0992 0.118 Uiso 1 1 calc R . .
H4B H 0.2618 -0.1757 0.1650 0.118 Uiso 1 1 calc R . .
H4C H 0.2816 -0.0881 0.1511 0.118 Uiso 1 1 calc R . .
C5 C 0.2054(10) -0.1019(9) 0.2845(8) 0.078(4) Uani 1 1 d . . .
H5A H 0.2476 -0.0659 0.2892 0.116 Uiso 1 1 calc R . .
H5B H 0.2226 -0.1528 0.2985 0.116 Uiso 1 1 calc R . .
H5C H 0.1637 -0.0862 0.3168 0.116 Uiso 1 1 calc R . .
C6 C 0.1913(5) 0.0766(6) 0.2001(5) 0.044(2) Uani 1 1 d . A 2
C7 C 0.1542(10) 0.1452(7) 0.1581(10) 0.096(6) Uani 1 1 d . A 2
H7A H 0.1010 0.1504 0.1732 0.144 Uiso 1 1 calc R A 2
H7B H 0.1567 0.1360 0.1049 0.144 Uiso 1 1 calc R A 2
H7C H 0.1818 0.1919 0.1700 0.144 Uiso 1 1 calc R A 2
C8 C 0.1905(10) 0.0897(10) 0.2842(8) 0.096(6) Uani 1 1 d . A 2
H8A H 0.1381 0.0977 0.3008 0.144 Uiso 1 1 calc R A 2
H8B H 0.2211 0.1346 0.2961 0.144 Uiso 1 1 calc R A 2
H8C H 0.2119 0.0452 0.3092 0.144 Uiso 1 1 calc R A 2
C9 C 0.2733(8) 0.0706(10) 0.1704(10) 0.096(5) Uani 1 1 d . A 2
H9A H 0.2998 0.0289 0.1953 0.144 Uiso 1 1 calc R A 2
H9B H 0.3002 0.1184 0.1798 0.144 Uiso 1 1 calc R A 2
H9C H 0.2720 0.0608 0.1173 0.144 Uiso 1 1 calc R A 2
N1 N 0.0000 0.0000 0.3101(4) 0.074(4) Uani 1 2 d SD . 2
C10 C -0.037(3) -0.020(3) 0.358(2) 0.201 Uiso 0.50 1 d PD . 2
O2 O -0.0772(17) -0.014(4) 0.4139(10) 0.28(2) Uiso 0.50 1 d PD B 2

loop_
_atom_site_aniso_label
_atom_site_aniso_U_11
_atom_site_aniso_U_22
_atom_site_aniso_U_33
_atom_site_aniso_U_23
_atom_site_aniso_U_13
_atom_site_aniso_U_12
Pt1 0.03404(17) 0.04287(19) 0.01443(11) 0.000 0.000 0.00438(16)
Pt2 0.02527(10) 0.03263(12) 0.01352(7) 0.00004(9) -0.00188(7) 0.00069(9)
C1 0.032(3) 0.051(5) 0.026(3) -0.003(3) 0.001(3) 0.000(3)
O1 0.037(3) 0.111(7) 0.056(4) -0.010(4) 0.015(3) 0.004(4)
P 0.0339(8) 0.0347(9) 0.0167(5) -0.0011(6) -0.0048(5) 0.0013(7)
C2 0.057(5) 0.046(4) 0.030(4) -0.003(3) -0.016(4) 0.009(4)
C3 0.076(7) 0.038(5) 0.082(8) 0.007(6) -0.015(7) 0.012(5)
C4 0.073(8) 0.084(9) 0.080(8) 0.007(7) 0.014(7) 0.043(7)
C5 0.108(11) 0.078(9) 0.046(7) 0.018(6) -0.026(7) 0.023(8)
C6 0.046(4) 0.048(5) 0.038(5) 0.002(4) -0.020(4) -0.008(4)
C7 0.124(13) 0.040(6) 0.124(14) 0.000(7) -0.057(11) -0.012(7)
C8 0.120(12) 0.115(12) 0.052(8) -0.042(8) -0.013(7) -0.048(10)
C9 0.069(8) 0.109(12) 0.109(13) -0.036(10) 0.015(8) -0.038(8)
N1 0.038(5) 0.158(14) 0.026(4) 0.000 0.000 0.003(8)

loop_
_atom_type_symbol
_atom_type_description
_atom_type_scat_dispersion_real
_atom_type_scat_dispersion_imag
_atom_type_scat_source
C C 0.0033 0.0016 'International Tables Vol C Tables 4.2.6.8 and 6.1.1.4'
H H 0.0000 0.0000 'International Tables Vol C Tables 4.2.6.8 and 6.1.1.4'
N N 0.0061 0.0033 'International Tables Vol C Tables 4.2.6.8 and 6.1.1.4'
O O 0.0106 0.0060 'International Tables Vol C Tables 4.2.6.8 and 6.1.1.4'
P P 0.1023 0.0942 'International Tables Vol C Tables 4.2.6.8 and 6.1.1.4'
Pt Pt -1.7033 8.3905 'International Tables Vol C Tables 4.2.6.8 and 6.1.1.4'

loop_
_geom_angle_atom_site_label_1
_geom_angle_atom_site_label_2
_geom_angle_atom_site_label_3
_geom_angle
_geom_angle_site_symmetry_1
_geom_angle_site_symmetry_3
N1 Pt1 P 97.02(4) . .
N1 Pt1 P 97.02(4) . 2
P Pt1 P 165.97(7) . 2
N1 Pt1 Pt2 150.057(5) . 2
P Pt1 Pt2 112.92(4) . 2
P Pt1 Pt2 53.05(4) 2 2
N1 Pt1 Pt2 150.057(5) . .
P Pt1 Pt2 53.05(4) . .
P Pt1 Pt2 112.92(4) 2 .
Pt2 Pt1 Pt2 59.886(11) 2 .
C1 Pt2 P 103.3(2) . .
C1 Pt2 Pt2 142.5(2) . 2
P Pt2 Pt2 114.16(5) . 2
C1 Pt2 Pt1 157.4(2) . .
P Pt2 Pt1 54.13(5) . .
Pt2 Pt2 Pt1 60.057(5) 2 .
C1 Pt2 Pt2 85.0(2) . 3
P Pt2 Pt2 152.36(5) . 3
Pt2 Pt2 Pt2 62.069(4) 2 3
Pt1 Pt2 Pt2 114.540(9) . 3
C1 Pt2 Pt2 85.4(2) . 4
P Pt2 Pt2 149.79(5) . 4
Pt2 Pt2 Pt2 62.069(4) 2 4
Pt1 Pt2 Pt2 114.540(9) . 4
Pt2 Pt2 Pt2 55.862(9) 3 4
O1 C1 Pt2 177.8(7) . .
C2 P C6 113.1(4) . .
C2 P Pt2 114.8(3) . .
C6 P Pt2 115.5(3) . .
C2 P Pt1 117.0(3) . .
C6 P Pt1 117.9(3) . .
Pt2 P Pt1 72.82(5) . .
C4 C2 C3 108.0(10) . .
C4 C2 C5 110.6(10) . .
C3 C2 C5 106.9(10) . .
C4 C2 P 113.1(8) . .
C3 C2 P 106.5(6) . .
C5 C2 P 111.3(8) . .
C2 C3 H3A 109.5 . .
C2 C3 H3B 109.5 . .
H3A C3 H3B 109.5 . .
C2 C3 H3C 109.5 . .
H3A C3 H3C 109.5 . .
H3B C3 H3C 109.5 . .
C2 C4 H4A 109.5 . .
C2 C4 H4B 109.5 . .
H4A C4 H4B 109.5 . .
C2 C4 H4C 109.5 . .
H4A C4 H4C 109.5 . .
H4B C4 H4C 109.5 . .
C2 C5 H5A 109.5 . .
C2 C5 H5B 109.5 . .
H5A C5 H5B 109.5 . .
C2 C5 H5C 109.5 . .
H5A C5 H5C 109.5 . .
H5B C5 H5C 109.5 . .
C9 C6 C8 111.3(11) . .
C9 C6 C7 105.7(12) . .
C8 C6 C7 111.2(12) . .
C9 C6 P 112.8(8) . .
C8 C6 P 110.2(8) . .
C7 C6 P 105.4(7) . .
C6 C7 H7A 109.5 . .
C6 C7 H7B 109.5 . .
H7A C7 H7B 109.5 . .
C6 C7 H7C 109.5 . .
H7A C7 H7C 109.5 . .
H7B C7 H7C 109.5 . .
C6 C8 H8A 109.5 . .
C6 C8 H8B 109.5 . .
H8A C8 H8B 109.5 . .
C6 C8 H8C 109.5 . .
H8A C8 H8C 109.5 . .
H8B C8 H8C 109.5 . .
C6 C9 H9A 109.5 . .
C6 C9 H9B 109.5 . .
H9A C9 H9B 109.5 . .
C6 C9 H9C 109.5 . .
H9A C9 H9C 109.5 . .
H9B C9 H9C 109.5 . .
C10 N1 C10 81(6) 2 .
C10 N1 Pt1 140(3) 2 .
C10 N1 Pt1 140(3) . .
N1 C10 O2 158(5) . .
N1 C10 C10 50(3) . 2
O2 C10 C10 118(3) . 2

loop_
_geom_bond_atom_site_label_1
_geom_bond_atom_site_label_2
_geom_bond_distance
_geom_bond_site_symmetry_2
Pt1 N1 2.115(8) .
Pt1 P 2.2773(18) .
Pt1 P 2.2773(18) 2
Pt1 Pt2 2.6851(3) 2
Pt1 Pt2 2.6851(3) .
Pt2 C1 1.849(7) .
Pt2 P 2.2460(15) .
Pt2 Pt2 2.6805(5) 2
Pt2 Pt2 2.8613(4) 3
Pt2 Pt2 2.8613(4) 4
C1 O1 1.125(9) .
P C2 1.857(9) .
P C6 1.867(9) .
C2 C4 1.505(15) .
C2 C3 1.518(15) .
C2 C5 1.551(15) .
C3 H3A 0.9600 .
C3 H3B 0.9600 .
C3 H3C 0.9600 .
C4 H4A 0.9600 .
C4 H4B 0.9600 .
C4 H4C 0.9600 .
C5 H5A 0.9600 .
C5 H5B 0.9600 .
C5 H5C 0.9600 .
C6 C9 1.513(17) .
C6 C8 1.514(17) .
C6 C7 1.538(15) .
C7 H7A 0.9600 .
C7 H7B 0.9600 .
C7 H7C 0.9600 .
C8 H8A 0.9600 .
C8 H8B 0.9600 .
C8 H8C 0.9600 .
C9 H9A 0.9600 .
C9 H9B 0.9600 .
C9 H9C 0.9600 .
N1 C10 1.109(18) 2
N1 C10 1.109(18) .
C10 O2 1.225(18) .
C10 C10 1.44(9) 2
